data_7057992
loop_
_publ_author_name
'Xu, Hailong'
'Feng, Lu'
'Huang, Wentao'
'Wang, Qiaoyun'
'Zhou, Hong'

_publ_section_title
;
 A water-stable Ni(ii) diphosphonate exhibiting water vapor adsorption and
 water-assisted high proton conductivity
;
_journal_issue 2
_journal_name_full 'New Journal of Chemistry'
_journal_page_first 807
_journal_paper_doi 10.1039/C8NJ04776F
_journal_volume 43
_journal_year 2019
_chemical_formula_moiety 'H12 Ni O6, 2(C9 H15 F N Ni O8 P2), 4(H2 O)'
_chemical_formula_sum 'C18 H50 F2 N2 Ni3 O26 P4'
_chemical_formula_weight 1048.61
_space_group_crystal_system monoclinic
_space_group_IT_number 14
_space_group_name_Hall '-P 2ybc'
_space_group_name_H-M_alt 'P 1 21/c 1'
_symmetry_space_group_name_Hall '-P 2ybc'
_symmetry_space_group_name_H-M 'P 1 21/c 1'
_atom_sites_solution_hydrogens mixed
_audit_creation_method SHELXL-2014/7
_audit_update_record
;
2018-11-22 deposited with the CCDC.
2018-11-27 downloaded from the CCDC.
;
_cell_angle_alpha 90
_cell_angle_beta 106.417(4)
_cell_angle_gamma 90
_cell_formula_units_Z 2
_cell_length_a 19.126(2)
_cell_length_b 6.2821(6)
_cell_length_c 15.7341(18)
_cell_measurement_reflns_used 1960
_cell_measurement_temperature 296(2)
_cell_measurement_theta_max 25.13
_cell_measurement_theta_min 2.97
_cell_volume 1813.4(3)
_computing_data_collection 'SMART (Bruker AXS, 2000)'
_computing_molecular_graphics ORTEPII(Johnson,1976)andPLUTON(Spek,1990)
_computing_publication_material 'SHELXL97(Sheldrick, 1997)'
_computing_structure_refinement 'SHELXL-2014/7 (Sheldrick, 2014)'
_computing_structure_solution water
_diffrn_ambient_temperature 296(2)
_diffrn_measured_fraction_theta_full 0.998
_diffrn_measured_fraction_theta_max 0.995
_diffrn_measurement_device_type 'PHOTON 100 CMOS detector'
_diffrn_measurement_method 'omega scan'
_diffrn_radiation_type MoK\a
_diffrn_radiation_wavelength 0.71073
_diffrn_reflns_av_R_equivalents 0.0893
_diffrn_reflns_av_unetI/netI 0.0835
_diffrn_reflns_Laue_measured_fraction_full 0.998
_diffrn_reflns_Laue_measured_fraction_max 0.995
_diffrn_reflns_limit_h_max 23
_diffrn_reflns_limit_h_min -19
_diffrn_reflns_limit_k_max 7
_diffrn_reflns_limit_k_min -7
_diffrn_reflns_limit_l_max 18
_diffrn_reflns_limit_l_min -18
_diffrn_reflns_number 10322
_diffrn_reflns_point_group_measured_fraction_full 0.998
_diffrn_reflns_point_group_measured_fraction_max 0.995
_diffrn_reflns_theta_full 25.242
_diffrn_reflns_theta_max 25.329
_diffrn_reflns_theta_min 2.971
_diffrn_source 'fine-focus sealed tube'
_exptl_absorpt_coefficient_mu 1.828
_exptl_absorpt_correction_T_max 0.7452
_exptl_absorpt_correction_T_min 0.6716
_exptl_absorpt_correction_type multi-scan
_exptl_absorpt_process_details 'SADABS (Bruker, 2014)'
_exptl_crystal_colour green
_exptl_crystal_density_diffrn 1.920
_exptl_crystal_description plate
_exptl_crystal_F_000 1084
_exptl_crystal_size_max 0.230
_exptl_crystal_size_mid 0.130
_exptl_crystal_size_min 0.050
_refine_diff_density_max 0.467
_refine_diff_density_min -0.522
_refine_diff_density_rms 0.114
_refine_ls_extinction_method none
_refine_ls_goodness_of_fit_ref 1.037
_refine_ls_hydrogen_treatment mixed
_refine_ls_matrix_type full
_refine_ls_number_parameters 295
_refine_ls_number_reflns 3312
_refine_ls_number_restraints 15
_refine_ls_restrained_S_all 1.035
_refine_ls_R_factor_all 0.0994
_refine_ls_R_factor_gt 0.0488
_refine_ls_shift/su_max 0.001
_refine_ls_shift/su_mean 0.000
_refine_ls_structure_factor_coef Fsqd
_refine_ls_weighting_details 'w=1/[\s^2^(Fo^2^)+(0.0344P)^2^] where P=(Fo^2^+2Fc^2^)/3'
_refine_ls_weighting_scheme calc
_refine_ls_wR_factor_gt 0.0799
_refine_ls_wR_factor_ref 0.0929
_reflns_Friedel_coverage 0.000
_reflns_number_gt 2126
_reflns_number_total 3312
_reflns_threshold_expression 'I > 2\s(I)'
_cod_data_source_file c8nj04776f2.cif
_cod_data_source_block 1
_cod_depositor_comments 'Adding full bibliography for 7057992.cif.'
_cod_database_code 7057992
_shelx_shelxl_version_number 2014/7
_shelx_space_group_comment
;
The symmetry employed for this shelxl refinement is uniquely defined
by the following loop, which should always be used as a source of
symmetry information in preference to the above space-group names.
They are only intended as comments.
;
_shelx_estimated_absorpt_t_min 0.679
_shelx_estimated_absorpt_t_max 0.914

loop_
_space_group_symop_operation_xyz
'x, y, z'
'-x, y+1/2, -z+1/2'
'-x, -y, -z'
'x, -y-1/2, z-1/2'

loop_
_atom_site_label
_atom_site_type_symbol
_atom_site_fract_x
_atom_site_fract_y
_atom_site_fract_z
_atom_site_U_iso_or_equiv
_atom_site_adp_type
_atom_site_occupancy
_atom_site_site_symmetry_order
_atom_site_calc_flag
_atom_site_refinement_flags_posn
_atom_site_refinement_flags_adp
_atom_site_refinement_flags_occupancy
C1 C 0.4271(3) 0.5933(11) 0.8125(4) 0.0384(17) Uani 1 1 d . . .
C2 C 0.4509(3) 0.7534(10) 0.8724(4) 0.0370(16) Uani 1 1 d . . .
H2 H 0.4215 0.8704 0.8740 0.044 Uiso 1 1 calc R U .
C3 C 0.5198(3) 0.7361(8) 0.9305(4) 0.0272(14) Uani 1 1 d . . .
H3 H 0.5366 0.8441 0.9716 0.033 Uiso 1 1 calc R U .
C4 C 0.5647(3) 0.5644(8) 0.9298(3) 0.0162(12) Uani 1 1 d . . .
C5 C 0.5368(3) 0.4026(8) 0.8682(4) 0.0259(13) Uani 1 1 d . . .
H5 H 0.5652 0.2832 0.8667 0.031 Uiso 1 1 calc R U .
C6 C 0.4680(3) 0.4176(10) 0.8099(4) 0.0389(16) Uani 1 1 d . . .
H6 H 0.4498 0.3093 0.7693 0.047 Uiso 1 1 calc R U .
C7 C 0.6402(2) 0.5418(7) 0.9932(3) 0.0136(11) Uani 1 1 d . . .
H7A H 0.6410 0.6156 1.0477 0.016 Uiso 1 1 calc R U .
H7B H 0.6488 0.3921 1.0076 0.016 Uiso 1 1 calc R U .
C8 C 0.7018(3) 0.8624(6) 0.9555(3) 0.0110(11) Uani 1 1 d . . .
H8A H 0.6527 0.9145 0.9481 0.013 Uiso 1 1 calc R U .
H8B H 0.7166 0.9052 0.9039 0.013 Uiso 1 1 calc R U .
C9 C 0.7021(2) 0.5301(7) 0.8740(3) 0.0105(10) Uani 1 1 d . . .
H9A H 0.6645 0.5981 0.8273 0.013 Uiso 1 1 calc R U .
H9B H 0.6905 0.3798 0.8739 0.013 Uiso 1 1 calc R U .
F1 F 0.35933(18) 0.6075(7) 0.7543(2) 0.0628(12) Uani 1 1 d . . .
H1A H 0.741(3) 1.014(10) 1.172(2) 0.075 Uiso 1 1 d D U .
H10A H 0.993(3) 0.661(8) 0.643(4) 0.075 Uiso 1 1 d D U .
H11A H 0.879(4) 0.303(6) 0.438(5) 0.075 Uiso 1 1 d D U .
H12A H 0.8892(19) 0.321(11) 0.778(5) 0.075 Uiso 1 1 d D U .
H13A H 0.958(3) 0.842(10) 0.804(3) 0.075 Uiso 1 1 d D U .
H10B H 0.9262(15) 0.595(11) 0.606(5) 0.075 Uiso 1 1 d D U .
H11B H 0.862(3) 0.495(9) 0.406(4) 0.075 Uiso 1 1 d D U .
H12B H 0.940(4) 0.458(4) 0.776(5) 0.075 Uiso 1 1 d D U .
H13B H 0.888(2) 0.791(11) 0.779(4) 0.075 Uiso 1 1 d D U .
H7C H 0.772(4) 0.583(8) 1.201(3) 0.075 Uiso 1 1 d D U .
H8C H 0.919(4) 0.538(7) 1.164(3) 0.075 Uiso 1 1 d D U .
H9C H 1.058(3) 0.125(10) 0.542(5) 0.075 Uiso 1 1 d D U .
H7D H 0.766(4) 0.383(6) 1.190(4) 0.075 Uiso 1 1 d D U .
H8D H 0.914(4) 0.326(6) 1.153(4) 0.075 Uiso 1 1 d D U .
H9D H 0.997(3) 0.111(9) 0.558(5) 0.075 Uiso 1 1 d D U .
N1 N 0.7019(2) 0.6242(5) 0.9610(2) 0.0085(9) Uani 1 1 d . . .
Ni1 Ni 0.80495(3) 0.51295(9) 1.05102(4) 0.01181(17) Uani 1 1 d . . .
Ni2 Ni 1.0000 0.5000 0.5000 0.0114(2) Uani 1 2 d S . P
O1 O 0.71748(19) 0.9810(6) 1.1219(2) 0.0214(8) Uani 1 1 d D . .
O2 O 0.82710(17) 0.8311(4) 1.0801(2) 0.0136(8) Uani 1 1 d . . .
O3 O 0.77942(19) 1.2016(5) 1.0301(2) 0.0189(8) Uani 1 1 d . . .
O4 O 0.84509(17) 0.5048(5) 0.93984(18) 0.0131(7) Uani 1 1 d . . .
O5 O 0.80062(18) 0.7871(5) 0.8227(2) 0.0158(8) Uani 1 1 d . . .
O6 O 0.78838(18) 0.4016(5) 0.7778(2) 0.0153(8) Uani 1 1 d . . .
O7 O 0.7665(2) 0.4934(5) 1.1634(2) 0.0204(8) Uani 1 1 d D . .
O8 O 0.9108(2) 0.4408(5) 1.1271(2) 0.0175(8) Uani 1 1 d D . .
O9 O 1.0231(2) 0.1964(5) 0.5438(3) 0.0232(9) Uani 1 1 d D . .
O10 O 0.96925(19) 0.5654(5) 0.6121(2) 0.0166(8) Uani 1 1 d D . .
O11 O 0.8955(2) 0.4191(5) 0.4312(2) 0.0198(8) Uani 1 1 d D . .
O12 O 0.9299(2) 0.3334(6) 0.7702(3) 0.0251(9) Uani 1 1 d D . .
O13 O 0.9271(2) 0.7863(6) 0.7634(3) 0.0238(9) Uani 1 1 d D . .
P1 P 0.76232(6) 0.98074(18) 1.05313(8) 0.0105(3) Uani 1 1 d . . .
P2 P 0.78950(7) 0.56178(18) 0.85120(8) 0.0113(3) Uani 1 1 d . . .

loop_
_atom_site_aniso_label
_atom_site_aniso_U_11
_atom_site_aniso_U_22
_atom_site_aniso_U_33
_atom_site_aniso_U_23
_atom_site_aniso_U_13
_atom_site_aniso_U_12
C1 0.015(3) 0.073(5) 0.024(4) 0.016(3) 0.000(3) -0.005(3)
C2 0.018(4) 0.047(4) 0.048(4) 0.018(3) 0.013(3) 0.016(3)
C3 0.026(4) 0.024(3) 0.038(4) -0.003(3) 0.019(3) 0.001(3)
C4 0.012(3) 0.024(3) 0.016(3) 0.005(2) 0.008(2) -0.001(2)
C5 0.013(3) 0.032(3) 0.033(3) -0.004(3) 0.007(3) -0.001(2)
C6 0.029(4) 0.055(4) 0.028(4) -0.011(3) 0.001(3) -0.016(3)
C7 0.011(3) 0.012(3) 0.019(3) 0.001(2) 0.007(2) 0.002(2)
C8 0.015(3) 0.010(2) 0.008(3) 0.0044(19) 0.002(2) 0.004(2)
C9 0.013(3) 0.010(2) 0.009(2) -0.003(2) 0.002(2) -0.002(2)
F1 0.016(2) 0.114(3) 0.049(2) 0.023(2) -0.0066(19) -0.001(2)
N1 0.012(2) 0.0054(19) 0.011(2) -0.0013(16) 0.0072(18) -0.0011(16)
Ni1 0.0137(3) 0.0100(3) 0.0118(3) 0.0000(3) 0.0036(3) -0.0006(3)
Ni2 0.0115(5) 0.0111(4) 0.0119(4) 0.0003(4) 0.0038(4) 0.0002(4)
O1 0.022(2) 0.028(2) 0.0166(18) -0.0038(17) 0.0089(16) -0.0023(17)
O2 0.0093(19) 0.0120(16) 0.0163(19) 0.0016(14) -0.0016(15) -0.0003(14)
O3 0.024(2) 0.0103(17) 0.022(2) 0.0017(14) 0.0074(17) -0.0016(15)
O4 0.0124(17) 0.0160(17) 0.0104(16) 0.0005(15) 0.0022(13) 0.0010(15)
O5 0.017(2) 0.0146(17) 0.017(2) 0.0040(14) 0.0063(16) -0.0025(15)
O6 0.022(2) 0.0174(17) 0.0081(18) -0.0031(13) 0.0066(16) -0.0013(15)
O7 0.032(2) 0.0169(18) 0.0158(19) 0.0017(17) 0.0121(16) -0.0028(19)
O8 0.019(2) 0.0141(19) 0.017(2) 0.0016(14) 0.0012(16) 0.0011(17)
O9 0.024(2) 0.014(2) 0.032(2) 0.0044(17) 0.009(2) 0.0018(17)
O10 0.015(2) 0.0186(19) 0.017(2) -0.0011(14) 0.0054(17) 0.0024(16)
O11 0.012(2) 0.0176(19) 0.027(2) 0.0026(17) 0.0009(17) -0.0003(16)
O12 0.025(2) 0.0221(19) 0.031(2) 0.0018(18) 0.013(2) 0.0005(19)
O13 0.027(3) 0.025(2) 0.020(2) 0.0004(16) 0.0076(19) -0.0010(19)
P1 0.0116(6) 0.0084(6) 0.0113(6) -0.0012(5) 0.0029(5) -0.0011(5)
P2 0.0125(7) 0.0123(6) 0.0091(6) 0.0003(5) 0.0029(5) -0.0021(5)

loop_
_atom_type_symbol
_atom_type_description
_atom_type_scat_dispersion_real
_atom_type_scat_dispersion_imag
_atom_type_scat_source
C C 0.0033 0.0016 'International Tables Vol C Tables 4.2.6.8 and 6.1.1.4'
H H 0.0000 0.0000 'International Tables Vol C Tables 4.2.6.8 and 6.1.1.4'
F F 0.0171 0.0103 'International Tables Vol C Tables 4.2.6.8 and 6.1.1.4'
N N 0.0061 0.0033 'International Tables Vol C Tables 4.2.6.8 and 6.1.1.4'
Ni Ni 0.3393 1.1124 'International Tables Vol C Tables 4.2.6.8 and 6.1.1.4'
O O 0.0106 0.0060 'International Tables Vol C Tables 4.2.6.8 and 6.1.1.4'
P P 0.1023 0.0942 'International Tables Vol C Tables 4.2.6.8 and 6.1.1.4'

loop_
_geom_angle_atom_site_label_1
_geom_angle_atom_site_label_2
_geom_angle_atom_site_label_3
_geom_angle
_geom_angle_site_symmetry_1
_geom_angle_site_symmetry_3
C6 C1 F1 118.5(6) . .
C6 C1 C2 122.5(6) . .
F1 C1 C2 118.9(6) . .
C1 C2 C3 117.9(6) . .
C1 C2 H2 121.0 . .
C3 C2 H2 121.0 . .
C2 C3 C4 122.4(5) . .
C2 C3 H3 118.8 . .
C4 C3 H3 118.8 . .
C3 C4 C5 117.1(5) . .
C3 C4 C7 123.2(5) . .
C5 C4 C7 119.6(4) . .
C6 C5 C4 121.1(5) . .
C6 C5 H5 119.5 . .
C4 C5 H5 119.5 . .
C1 C6 C5 118.9(6) . .
C1 C6 H6 120.5 . .
C5 C6 H6 120.5 . .
N1 C7 C4 116.1(4) . .
N1 C7 H7A 108.3 . .
C4 C7 H7A 108.3 . .
N1 C7 H7B 108.3 . .
C4 C7 H7B 108.3 . .
H7A C7 H7B 107.4 . .
N1 C8 P1 111.9(3) . .
N1 C8 H8A 109.2 . .
P1 C8 H8A 109.2 . .
N1 C8 H8B 109.2 . .
P1 C8 H8B 109.2 . .
H8A C8 H8B 107.9 . .
N1 C9 P2 112.2(3) . .
N1 C9 H9A 109.2 . .
P2 C9 H9A 109.2 . .
N1 C9 H9B 109.2 . .
P2 C9 H9B 109.2 . .
H9A C9 H9B 107.9 . .
C9 N1 C8 110.0(3) . .
C9 N1 C7 112.2(3) . .
C8 N1 C7 112.0(3) . .
C9 N1 Ni1 103.4(3) . .
C8 N1 Ni1 110.0(3) . .
C7 N1 Ni1 108.7(3) . .
O3 Ni1 O2 175.59(14) 1_545 .
O3 Ni1 O8 91.93(13) 1_545 .
O2 Ni1 O8 88.75(12) . .
O3 Ni1 O4 88.22(13) 1_545 .
O2 Ni1 O4 96.16(12) . .
O8 Ni1 O4 87.05(13) . .
O3 Ni1 O7 87.41(14) 1_545 .
O2 Ni1 O7 88.22(13) . .
O8 Ni1 O7 91.03(14) . .
O4 Ni1 O7 175.17(13) . .
O3 Ni1 N1 94.12(13) 1_545 .
O2 Ni1 N1 85.70(12) . .
O8 Ni1 N1 171.18(14) . .
O4 Ni1 N1 86.74(13) . .
O7 Ni1 N1 95.64(14) . .
O9 Ni2 O9 180.00(6) 3_766 .
O9 Ni2 O11 91.89(15) 3_766 3_766
O9 Ni2 O11 88.11(15) . 3_766
O9 Ni2 O11 88.11(15) 3_766 .
O9 Ni2 O11 91.89(15) . .
O11 Ni2 O11 180.0 3_766 .
O9 Ni2 O10 89.09(15) 3_766 3_766
O9 Ni2 O10 90.91(15) . 3_766
O11 Ni2 O10 91.74(15) 3_766 3_766
O11 Ni2 O10 88.26(15) . 3_766
O9 Ni2 O10 90.91(15) 3_766 .
O9 Ni2 O10 89.09(15) . .
O11 Ni2 O10 88.26(15) 3_766 .
O11 Ni2 O10 91.73(15) . .
O10 Ni2 O10 180.0 3_766 .
P1 O1 H1A 114(5) . .
P1 O2 Ni1 115.92(17) . .
P1 O3 Ni1 156.8(2) . 1_565
P2 O4 Ni1 115.33(18) . .
Ni1 O7 H7C 126(5) . .
Ni1 O7 H7D 122(5) . .
H7C O7 H7D 104(7) . .
Ni1 O8 H8C 101(5) . .
Ni1 O8 H8D 114(5) . .
H8C O8 H8D 109(6) . .
Ni2 O9 H9C 127(5) . .
Ni2 O9 H9D 128(5) . .
H9C O9 H9D 104(7) . .
Ni2 O10 H10A 114(5) . .
Ni2 O10 H10B 117(5) . .
H10A O10 H10B 106(6) . .
Ni2 O11 H11A 120(5) . .
Ni2 O11 H11B 129(5) . .
H11A O11 H11B 109(7) . .
H12A O12 H12B 106(7) . .
H13A O13 H13B 105(7) . .
O3 P1 O2 115.20(19) . .
O3 P1 O1 111.6(2) . .
O2 P1 O1 111.9(2) . .
O3 P1 C8 107.96(19) . .
O2 P1 C8 105.04(19) . .
O1 P1 C8 104.2(2) . .
O5 P2 O6 111.39(19) . .
O5 P2 O4 111.47(18) . .
O6 P2 O4 112.99(18) . .
O5 P2 C9 111.9(2) . .
O6 P2 C9 105.08(19) . .
O4 P2 C9 103.55(19) . .

loop_
_geom_bond_atom_site_label_1
_geom_bond_atom_site_label_2
_geom_bond_distance
_geom_bond_site_symmetry_2
C1 C6 1.360(9) .
C1 F1 1.363(6) .
C1 C2 1.364(8) .
C2 C3 1.380(8) .
C2 H2 0.9300 .
C3 C4 1.381(7) .
C3 H3 0.9300 .
C4 C5 1.401(7) .
C4 C7 1.511(6) .
C5 C6 1.379(8) .
C5 H5 0.9300 .
C6 H6 0.9300 .
C7 N1 1.503(6) .
C7 H7A 0.9700 .
C7 H7B 0.9700 .
C8 N1 1.498(5) .
C8 P1 1.802(4) .
C8 H8A 0.9700 .
C8 H8B 0.9700 .
C9 N1 1.492(5) .
C9 P2 1.817(5) .
C9 H9A 0.9700 .
C9 H9B 0.9700 .
N1 Ni1 2.190(4) .
Ni1 O3 2.020(3) 1_545
Ni1 O2 2.067(3) .
Ni1 O8 2.090(4) .
Ni1 O4 2.100(3) .
Ni1 O7 2.101(3) .
Ni2 O9 2.034(3) 3_766
Ni2 O9 2.034(3) .
Ni2 O11 2.050(4) 3_766
Ni2 O11 2.050(4) .
Ni2 O10 2.052(4) 3_766
Ni2 O10 2.052(4) .
O1 P1 1.559(4) .
O1 H1A 0.81(2) .
O2 P1 1.517(3) .
O3 P1 1.493(3) .
O3 Ni1 2.020(3) 1_565
O4 P2 1.538(3) .
O5 P2 1.518(3) .
O6 P2 1.527(3) .
O7 H7C 0.81(2) .
O7 H7D 0.81(2) .
O8 H8C 0.82(2) .
O8 H8D 0.82(2) .
O9 H9C 0.82(2) .
O9 H9D 0.81(2) .
O10 H10A 0.82(2) .
O10 H10B 0.82(2) .
O11 H11A 0.81(2) .
O11 H11B 0.80(2) .
O12 H12A 0.82(2) .
O12 H12B 0.81(2) .
O13 H13A 0.82(2) .
O13 H13B 0.84(2) .
